data_4119634
loop_
_publ_author_name
'Zhenjie Zhang'
'Lukasz Wojtas'
'Mohamed Eddaoudi'
'Michael J. Zaworotko'

_publ_section_title
;
 Stepwise Transformation of the Molecular Building Blocks in a
 Porphyrin-Encapsulating Metal-Organic Material
;
_journal_name_full 'Journal of the American Chemical Society'
_journal_page_first 5982
_journal_page_last 5985
_journal_paper_doi 10.1021/ja4015666
_journal_volume 135
_journal_year 2013
_chemical_formula_sum 'C109.59 H64 Cu9 N8 O35.85'
_chemical_formula_weight 2638.23
_chemical_name_systematic
; 
 ? 
;
_space_group_IT_number 2
_symmetry_cell_setting triclinic
_symmetry_space_group_name_Hall '-P 1'
_symmetry_space_group_name_H-M 'P -1'
_atom_sites_solution_hydrogens geom
_atom_sites_solution_primary direct
_atom_sites_solution_secondary difmap
_audit_creation_method SHELXL-97
_cell_angle_alpha 89.068(2)
_cell_angle_beta 88.1190(10)
_cell_angle_gamma 85.215(2)
_cell_formula_units_Z 1
_cell_length_a 10.6580(7)
_cell_length_b 18.4613(12)
_cell_length_c 21.0920(14)
_cell_measurement_temperature 100(2)
_cell_volume 4133.0(5)
_computing_structure_refinement 'SHELXL-97 (Sheldrick, 1997)'
_computing_structure_solution 'SHELXS-97 (Sheldrick, 1990)'
_diffrn_ambient_temperature 100(2)
_diffrn_measured_fraction_theta_full 0.914
_diffrn_measured_fraction_theta_max 0.914
_diffrn_radiation_monochromator graphite
_diffrn_radiation_source 'fine-focus sealed tube'
_diffrn_radiation_wavelength 0.41328
_diffrn_reflns_av_R_equivalents 0.0373
_diffrn_reflns_av_sigmaI/netI 0.0338
_diffrn_reflns_limit_h_max 13
_diffrn_reflns_limit_h_min -13
_diffrn_reflns_limit_k_max 23
_diffrn_reflns_limit_k_min -21
_diffrn_reflns_limit_l_max 26
_diffrn_reflns_limit_l_min -26
_diffrn_reflns_number 76073
_diffrn_reflns_theta_full 15.35
_diffrn_reflns_theta_max 15.35
_diffrn_reflns_theta_min 1.29
_exptl_absorpt_coefficient_mu 0.247
_exptl_absorpt_correction_T_max 0.9975
_exptl_absorpt_correction_T_min 0.9878
_exptl_absorpt_correction_type multi-scan
_exptl_crystal_colour red
_exptl_crystal_density_diffrn 1.060
_exptl_crystal_description prism
_exptl_crystal_F_000 1325
_exptl_crystal_size_max 0.05
_exptl_crystal_size_mid 0.02
_exptl_crystal_size_min 0.01
_platon_squeeze_details
;
;
_refine_diff_density_max 1.036
_refine_diff_density_min -1.082
_refine_diff_density_rms 0.112
_refine_ls_extinction_method none
_refine_ls_goodness_of_fit_ref 1.056
_refine_ls_hydrogen_treatment constr
_refine_ls_matrix_type full
_refine_ls_number_parameters 771
_refine_ls_number_reflns 16668
_refine_ls_number_restraints 20
_refine_ls_restrained_S_all 1.057
_refine_ls_R_factor_all 0.0802
_refine_ls_R_factor_gt 0.0656
_refine_ls_shift/su_max 0.001
_refine_ls_shift/su_mean 0.000
_refine_ls_structure_factor_coef Fsqd
_refine_ls_weighting_details 'calc w=1/[\s^2^(Fo^2^)+(0.0845P)^2^+16.0488P] where P=(Fo^2^+2Fc^2^)/3'
_refine_ls_weighting_scheme calc
_refine_ls_wR_factor_gt 0.1769
_refine_ls_wR_factor_ref 0.1850
_reflns_number_gt 13320
_reflns_number_total 16668
_reflns_threshold_expression >2sigma(I)
_cod_data_source_file ja4015666_si_004.cif
_cod_data_source_block p12-cu
_cod_database_code 4119634

loop_
_symmetry_equiv_pos_as_xyz
'x, y, z'
'-x, -y, -z'

loop_
_atom_site_label
_atom_site_type_symbol
_atom_site_fract_x
_atom_site_fract_y
_atom_site_fract_z
_atom_site_U_iso_or_equiv
_atom_site_adp_type
_atom_site_occupancy
_atom_site_symmetry_multiplicity
_atom_site_calc_flag
_atom_site_refinement_flags
_atom_site_disorder_assembly
_atom_site_disorder_group
Cu1 Cu 0.50504(4) 0.57171(3) 0.87954(2) 0.02678(15) Uani 1 1 d . . .
Cu2 Cu 0.36203(4) 0.49523(3) 0.99446(2) 0.01685(12) Uani 1 1 d . . .
Cu3 Cu 0.13851(4) 0.00690(3) 0.49590(2) 0.01752(12) Uani 1 1 d . . .
Cu5 Cu 1.0000 0.5000 0.5000 0.0493(3) Uani 1 2 d S . .
O1 O 0.4936(2) 0.56372(16) 0.97151(13) 0.0187(6) Uani 1 1 d . . .
O2 O 0.2587(2) 0.03771(17) 0.55423(14) 0.0241(6) Uani 1 1 d . . .
O4 O 0.2280(2) 0.56199(17) 0.96316(13) 0.0235(6) Uani 1 1 d . . .
O5 O 0.7194(3) 0.03896(19) 0.55174(15) 0.0292(7) Uani 1 1 d . . .
O6 O -0.2295(2) 0.54822(17) 0.95397(14) 0.0257(7) Uani 1 1 d . . .
O7 O 0.3243(3) 0.5933(2) 0.87156(16) 0.0439(10) Uani 1 1 d U . .
O8 O 0.3529(3) 0.4274(2) 0.91307(15) 0.0332(8) Uani 1 1 d . . .
O11 O 0.1450(3) 0.1336(2) 0.5974(2) 0.0458(10) Uani 1 1 d . . .
N12 N 1.0023(4) 0.5733(3) 0.14175(18) 0.0372(10) Uani 1 1 d . . .
C13 C -0.2362(3) 0.5906(2) 0.90708(19) 0.0188(8) Uani 1 1 d . D .
C14 C 0.3608(4) 0.1189(2) 0.6159(2) 0.0224(8) Uani 1 1 d . . .
O12 O 0.5430(3) 0.4558(2) 0.87667(18) 0.0412(9) Uani 1 1 d . . .
C16 C 0.3512(4) 0.1723(3) 0.6612(2) 0.0265(9) Uani 1 1 d . . .
H16 H 0.2705 0.1908 0.6770 0.032 Uiso 1 1 calc R . .
O13 O 0.8001(3) 0.1290(2) 0.6020(2) 0.0497(11) Uani 1 1 d . . .
C18 C 0.2455(4) 0.0935(2) 0.5872(2) 0.0228(8) Uani 1 1 d . . .
C19 C -0.0036(3) 0.5971(2) 0.90953(19) 0.0206(8) Uani 1 1 d . D .
H19 H -0.0019 0.5673 0.9467 0.025 Uiso 1 1 calc R . .
C20 C 0.1075(4) 0.6194(3) 0.8823(2) 0.0269(10) Uani 1 1 d . . .
C21 C -0.1171(3) 0.6190(2) 0.88186(19) 0.0226(9) Uani 1 1 d . . .
C22 C 0.4589(4) 0.1995(3) 0.6839(2) 0.0284(9) Uani 1 1 d . . .
C23 C 0.4518(4) 0.2573(3) 0.7320(2) 0.0305(10) Uani 1 1 d . D .
C24 C 0.7126(3) 0.0924(3) 0.58755(19) 0.0252(9) Uani 1 1 d . . .
C25 C -0.1193(4) 0.6642(3) 0.8287(2) 0.0301(10) Uani 1 1 d . D .
H25 H -0.1977 0.6799 0.8108 0.036 Uiso 1 1 calc R . .
C26 C 0.5761(4) 0.1716(3) 0.6592(2) 0.0309(10) Uani 1 1 d . . .
H26 H 0.6505 0.1900 0.6737 0.037 Uiso 1 1 calc R . .
C27 C -0.0086(4) 0.6869(3) 0.8011(2) 0.0372(12) Uani 1 1 d . . .
C28 C 0.1053(4) 0.6634(3) 0.8289(2) 0.0344(11) Uani 1 1 d . D .
H28 H 0.1821 0.6779 0.8107 0.041 Uiso 1 1 calc R . .
C29 C 0.2304(4) 0.5896(3) 0.9078(2) 0.0287(10) Uani 1 1 d . D .
C30 C 0.3615(4) 0.2594(3) 0.7812(2) 0.0332(11) Uani 1 1 d . . .
H30 H 0.3003 0.2248 0.7828 0.040 Uiso 1 1 calc R . .
C31 C 0.4781(4) 0.0900(2) 0.59280(19) 0.0231(9) Uani 1 1 d . . .
H31 H 0.4847 0.0518 0.5629 0.028 Uiso 1 1 calc R . .
C32 C 0.4485(4) 0.4199(3) 0.8752(2) 0.0334(11) Uani 1 1 d . D .
C33 C 0.4472(4) 0.3632(3) 0.8253(2) 0.0317(10) Uani 1 1 d . . .
N34 N 0.9025(5) 0.5448(3) 0.5745(2) 0.0462(11) Uani 1 1 d . . .
C35 C 0.5363(5) 0.3103(3) 0.7289(3) 0.0436(13) Uani 1 1 d . . .
H35 H 0.5960 0.3110 0.6945 0.052 Uiso 1 1 calc R D .
C36 C 0.9089(6) 0.5679(3) 0.3748(2) 0.0503(15) Uani 1 1 d . . .
C37 C 0.3599(4) 0.3111(3) 0.8274(2) 0.0363(11) Uani 1 1 d . D .
H37 H 0.2986 0.3113 0.8612 0.044 Uiso 1 1 calc R . .
C39 C 0.5348(5) 0.3621(3) 0.7755(3) 0.0433(13) Uani 1 1 d . D .
H39 H 0.5947 0.3975 0.7732 0.052 Uiso 1 1 calc R . .
N40 N 0.4880(5) 0.8108(3) 0.5523(2) 0.0515(13) Uani 1 1 d . . .
C41 C 0.8966(5) 0.5537(3) 0.1699(2) 0.0412(12) Uani 1 1 d . . .
H41 H 0.8229 0.5517 0.1460 0.049 Uiso 1 1 calc R . .
C42 C 0.9968(6) 0.5262(3) 0.3389(2) 0.0441(13) Uani 1 1 d . . .
N43 N 0.8979(5) 0.5656(3) 0.4406(2) 0.0497(12) Uani 1 1 d . . .
C44 C 0.7647(6) 0.6354(3) 0.5186(3) 0.0465(13) Uani 1 1 d . . .
C45 C 1.0010(6) 0.5957(4) 0.0745(2) 0.0460(13) Uani 1 1 d . . .
H45A H 0.9768 0.5556 0.0490 0.069 Uiso 1 1 calc R . .
H45B H 1.0851 0.6084 0.0607 0.069 Uiso 1 1 calc R . .
H45C H 0.9402 0.6380 0.0692 0.069 Uiso 1 1 calc R . .
C46 C 1.1087(5) 0.5739(4) 0.1741(3) 0.0467(14) Uani 1 1 d . . .
H46 H 1.1843 0.5853 0.1525 0.056 Uiso 1 1 calc R . .
C47 C 0.6647(6) 0.6969(3) 0.5275(3) 0.0460(13) Uani 1 1 d . . .
C48 C 0.9167(6) 0.5280(4) 0.6382(2) 0.0484(14) Uani 1 1 d . . .
C49 C 0.9997(6) 0.5401(3) 0.2687(2) 0.0438(13) Uani 1 1 d . . .
C50 C 0.8939(5) 0.5363(3) 0.2334(3) 0.0454(13) Uani 1 1 d . . .
H50 H 0.8187 0.5215 0.2531 0.054 Uiso 1 1 calc R . .
C51 C 0.6980(6) 0.7659(4) 0.5360(4) 0.0626(18) Uani 1 1 d . . .
H51 H 0.7843 0.7753 0.5325 0.075 Uiso 1 1 calc R . .
C52 C 0.8342(7) 0.5751(4) 0.6752(3) 0.0579(17) Uani 1 1 d . . .
H52 H 0.8263 0.5745 0.7202 0.069 Uiso 1 1 calc R . .
C53 C 1.1095(6) 0.5584(4) 0.2374(3) 0.0509(15) Uani 1 1 d . . .
H53 H 1.1847 0.5601 0.2600 0.061 Uiso 1 1 calc R . .
C54 C 0.8048(7) 0.6182(3) 0.4572(3) 0.0514(15) Uani 1 1 d . . .
C55 C 0.6086(6) 0.8218(4) 0.5496(4) 0.0625(19) Uani 1 1 d . . .
H55 H 0.6340 0.8689 0.5572 0.075 Uiso 1 1 calc R . .
C56 C 0.7687(7) 0.6210(4) 0.6361(3) 0.0565(16) Uani 1 1 d . . .
H56 H 0.7067 0.6587 0.6480 0.068 Uiso 1 1 calc R . .
C57 C 0.3932(7) 0.8704(4) 0.5722(4) 0.069(2) Uani 1 1 d . . .
H57A H 0.4103 0.8855 0.6152 0.103 Uiso 1 1 calc R . .
H57B H 0.3087 0.8532 0.5717 0.103 Uiso 1 1 calc R . .
H57C H 0.3980 0.9118 0.5428 0.103 Uiso 1 1 calc R . .
C58 C 0.8101(6) 0.6022(3) 0.5731(3) 0.0467(13) Uani 1 1 d . . .
C59 C 0.8205(7) 0.6254(4) 0.3511(3) 0.0643(19) Uani 1 1 d . . .
H59 H 0.8094 0.6392 0.3079 0.077 Uiso 1 1 calc R . .
C60 C 0.7578(7) 0.6552(4) 0.4012(3) 0.0629(18) Uani 1 1 d . . .
H60 H 0.6934 0.6940 0.4001 0.075 Uiso 1 1 calc R . .
C61 C 0.5400(8) 0.6881(5) 0.5272(6) 0.101(3) Uani 1 1 d . . .
H61 H 0.5128 0.6418 0.5182 0.121 Uiso 1 1 calc R . .
C62 C 0.4523(7) 0.7451(5) 0.5397(6) 0.097(3) Uani 1 1 d . . .
H62 H 0.3651 0.7377 0.5394 0.116 Uiso 1 1 calc R . .
O9 O -0.3345(3) 0.6130(2) 0.87976(17) 0.0387(9) Uani 1 1 d . . .
C63 C 0.5856(4) 0.1185(3) 0.6148(2) 0.0264(9) Uani 1 1 d . . .
O14 O 0.5230(4) 0.5810(3) 0.78686(17) 0.0667(15) Uani 1 1 d D . .
C9 C 0.795(3) 0.3227(17) 0.5010(14) 0.144(10) Uiso 0.50 1 d P . .
O15 O 0.8310(19) 0.4001(12) 0.4912(10) 0.153(7) Uiso 0.50 1 d P . .
C5 C 0.4307(17) 0.5683(11) 0.7474(9) 0.091(5) Uiso 0.50 1 d PD A 1
O17 O -0.0425(8) 0.2389(5) 0.5632(5) 0.051(2) Uiso 0.526(5) 1 d P B 1
C64 C -0.0692(19) 0.2622(12) 0.6252(10) 0.094(5) Uiso 0.526(5) 1 d P B 1
C17 C -0.003(2) 0.0037(10) 0.6260(11) 0.088(6) Uiso 0.433(15) 1 d PDU C 1
C6 C 0.4696(15) 0.6383(9) 0.9940(8) 0.069(4) Uiso 0.50 1 d P D 1
O3 O -0.0070(3) 0.02793(19) 0.55637(15) 0.0168(6) Uani 0.8604(16) 1 d P . 1
Cu4 Cu -0.02622(5) 0.13202(3) 0.56644(3) 0.02657(18) Uani 0.8604(16) 1 d PD . 1
O18 O 0.0723(4) 0.8539(3) 0.5314(2) 0.0447(12) Uani 0.8604(16) 1 d P . 1
C12 C -0.1161(6) 0.7760(5) 0.7260(4) 0.0415(19) Uani 0.8604(16) 1 d P D 1
H12 H -0.1866 0.7801 0.7548 0.050 Uiso 0.8604(16) 1 calc PR . 1
C7 C -0.0110(5) 0.7312(4) 0.7408(3) 0.0366(15) Uani 0.8604(16) 1 d P D 1
C8 C -0.1197(6) 0.8151(4) 0.6697(4) 0.0379(17) Uani 0.8604(16) 1 d PU D 1
H8 H -0.1940 0.8443 0.6595 0.045 Uiso 0.8604(16) 1 calc PR . 1
C11 C -0.0184(5) 0.8123(3) 0.6285(3) 0.0378(14) Uani 0.8604(16) 1 d P D 1
C1 C -0.0243(5) 0.8551(3) 0.5664(3) 0.0360(13) Uani 0.8604(16) 1 d P D 1
C2 C 0.0904(6) 0.7286(5) 0.6985(4) 0.074(3) Uani 0.8604(16) 1 d P D 1
H2 H 0.1637 0.6978 0.7076 0.088 Uiso 0.8604(16) 1 calc PR . 1
C4 C 0.0878(6) 0.7696(6) 0.6435(4) 0.083(4) Uani 0.8604(16) 1 d P D 1
H4 H 0.1601 0.7682 0.6158 0.100 Uiso 0.8604(16) 1 calc PR . 1
O10 O -0.1268(3) 0.8897(2) 0.55485(19) 0.0334(9) Uani 0.8604(16) 1 d P . 1
O19 O 0.4276(16) 0.6970(10) 1.0167(8) 0.122(5) Uiso 0.50 1 d P E 2
O24 O -0.0406(10) 0.2330(6) 0.5931(6) 0.031(2) Uiso 0.334(6) 1 d P . 2
C65 C -0.144(3) 0.2866(18) 0.5793(15) 0.097(9) Uiso 0.334(6) 1 d P . 2
C66 C -0.128(3) 0.774(2) 0.733(2) 0.036(6) Uiso 0.1396(16) 1 d PGU . 2
H66 H -0.1957 0.7441 0.7395 0.043 Uiso 0.1396(16) 1 calc PR . 2
C67 C -0.135(2) 0.829(2) 0.6876(16) 0.034(14) Uiso 0.1396(16) 1 d PG . 2
H67 H -0.2075 0.8375 0.6630 0.041 Uiso 0.1396(16) 1 calc PR . 2
C68 C -0.035(3) 0.8726(15) 0.6783(12) 0.036(6) Uiso 0.1396(16) 1 d PGU . 2
C69 C 0.072(2) 0.8605(16) 0.7144(14) 0.055(11) Uiso 0.1396(16) 1 d PG . 2
H69 H 0.1401 0.8901 0.7080 0.066 Uiso 0.1396(16) 1 calc PR . 2
C70 C 0.079(3) 0.8050(18) 0.7598(14) 0.052(10) Uiso 0.1396(16) 1 d PG . 2
H70 H 0.1519 0.7967 0.7844 0.062 Uiso 0.1396(16) 1 calc PR . 2
C71 C -0.021(4) 0.7616(19) 0.7691(17) 0.065(16) Uiso 0.1396(16) 1 d PG . 2
O20 O 0.038(3) 0.9644(7) 0.6199(16) 0.055(8) Uiso 0.1396(16) 1 d PD . 2
C15 C -0.050(2) 0.9279(13) 0.6240(11) 0.008(4) Uiso 0.1396(16) 1 d PU . 2
O21 O -0.133(2) 0.9266(15) 0.5947(13) 0.037(5) Uiso 0.1396(16) 1 d PU . 2
O22 O -0.015(5) 0.077(3) 0.717(2) 0.098(14) Uiso 0.1396(16) 1 d P . 2
Cu6 Cu -0.0162(4) 0.0767(3) 0.6182(2) 0.0403(13) Uiso 0.1396(16) 1 d P . 2
O23 O -0.017(2) 0.0634(14) 0.5313(12) 0.030(5) Uiso 0.1396(16) 1 d P . 2
O25 O 0.0313(17) -0.0187(11) 0.6762(9) 0.117(6) Uiso 0.427(15) 1 d PU F 3
O16 O 0.3630(16) 0.5450(10) 0.7029(8) 0.125(5) Uiso 0.50 1 d P G 2

loop_
_atom_site_aniso_label
_atom_site_aniso_U_11
_atom_site_aniso_U_22
_atom_site_aniso_U_33
_atom_site_aniso_U_23
_atom_site_aniso_U_13
_atom_site_aniso_U_12
Cu1 0.0095(2) 0.0517(4) 0.0195(2) 0.0044(2) 0.00120(17) -0.0064(2)
Cu2 0.0069(2) 0.0278(3) 0.0158(2) -0.00033(19) 0.00137(16) -0.00161(17)
Cu3 0.0086(2) 0.0235(3) 0.0204(2) -0.0060(2) 0.00232(16) -0.00102(17)
Cu5 0.0742(7) 0.0442(6) 0.0267(4) -0.0011(4) 0.0043(4) 0.0103(5)
O1 0.0061(11) 0.0284(16) 0.0218(13) -0.0015(12) 0.0020(10) -0.0028(10)
O2 0.0124(12) 0.0342(18) 0.0263(14) -0.0164(13) -0.0014(11) -0.0007(12)
O4 0.0128(12) 0.0370(18) 0.0203(13) 0.0087(13) 0.0019(10) -0.0015(12)
O5 0.0114(13) 0.0411(19) 0.0355(16) -0.0237(15) 0.0035(11) -0.0018(12)
O6 0.0100(12) 0.0390(18) 0.0278(15) 0.0130(14) 0.0010(11) -0.0026(12)
O7 0.0077(13) 0.090(3) 0.0335(17) 0.0260(19) -0.0011(12) -0.0079(15)
O8 0.0207(15) 0.049(2) 0.0305(16) -0.0223(15) 0.0039(12) -0.0051(14)
O11 0.0133(14) 0.047(2) 0.078(3) -0.042(2) -0.0029(15) 0.0009(14)
N12 0.038(2) 0.050(3) 0.0238(19) -0.0050(19) -0.0030(16) -0.001(2)
C13 0.0048(15) 0.021(2) 0.031(2) 0.0095(17) -0.0059(14) -0.0043(14)
C14 0.0119(17) 0.026(2) 0.029(2) -0.0116(18) 0.0032(15) -0.0025(15)
O12 0.0225(16) 0.052(2) 0.050(2) -0.0314(19) 0.0059(14) -0.0064(15)
C16 0.0165(19) 0.032(2) 0.031(2) -0.0128(19) 0.0056(16) -0.0025(17)
O13 0.0162(16) 0.060(3) 0.074(3) -0.040(2) 0.0109(16) -0.0040(16)
C18 0.0172(18) 0.019(2) 0.032(2) -0.0073(18) 0.0041(16) -0.0018(15)
C19 0.0099(16) 0.031(2) 0.0205(18) 0.0062(17) 0.0016(14) -0.0026(15)
C20 0.0136(18) 0.039(3) 0.028(2) 0.011(2) -0.0002(15) -0.0027(17)
C21 0.0099(17) 0.032(2) 0.0251(19) 0.0034(18) 0.0030(14) -0.0002(15)
C22 0.022(2) 0.036(3) 0.027(2) -0.016(2) 0.0049(16) -0.0047(18)
C23 0.0173(19) 0.044(3) 0.031(2) -0.021(2) 0.0037(17) -0.0038(18)
C24 0.0090(17) 0.046(3) 0.0214(19) -0.0127(19) 0.0031(14) -0.0075(17)
C25 0.0118(18) 0.039(3) 0.038(2) 0.014(2) -0.0026(16) -0.0002(17)
C26 0.0163(19) 0.044(3) 0.033(2) -0.016(2) -0.0002(17) -0.0039(18)
C27 0.019(2) 0.048(3) 0.044(3) 0.025(2) -0.0012(19) -0.0016(19)
C28 0.0163(19) 0.046(3) 0.040(3) 0.021(2) -0.0030(18) -0.0026(18)
C29 0.0127(18) 0.042(3) 0.031(2) 0.015(2) 0.0007(16) -0.0033(17)
C30 0.020(2) 0.045(3) 0.036(2) -0.022(2) 0.0071(18) -0.0082(19)
C31 0.0149(18) 0.031(2) 0.0232(19) -0.0150(18) 0.0008(15) 0.0001(16)
C32 0.017(2) 0.049(3) 0.033(2) -0.020(2) 0.0015(17) 0.0020(19)
C33 0.020(2) 0.042(3) 0.034(2) -0.022(2) 0.0054(17) -0.0047(19)
N34 0.064(3) 0.048(3) 0.026(2) 0.000(2) 0.003(2) -0.002(2)
C35 0.030(2) 0.060(4) 0.041(3) -0.030(3) 0.014(2) -0.012(2)
C36 0.077(4) 0.046(4) 0.026(2) 0.000(2) 0.005(3) 0.005(3)
C37 0.029(2) 0.049(3) 0.032(2) -0.022(2) 0.0146(19) -0.009(2)
C39 0.028(2) 0.056(4) 0.048(3) -0.030(3) 0.017(2) -0.017(2)
N40 0.053(3) 0.053(3) 0.047(3) 0.008(2) 0.005(2) 0.006(2)
C41 0.036(3) 0.054(4) 0.033(3) -0.019(2) -0.003(2) 0.000(2)
C42 0.058(3) 0.045(3) 0.028(2) -0.002(2) 0.002(2) -0.001(3)
N43 0.074(3) 0.043(3) 0.030(2) -0.002(2) 0.005(2) 0.005(2)
C44 0.059(3) 0.042(3) 0.038(3) -0.004(3) 0.004(2) 0.003(3)
C45 0.051(3) 0.058(4) 0.027(2) -0.005(3) -0.002(2) 0.007(3)
C46 0.042(3) 0.066(4) 0.033(3) -0.001(3) -0.002(2) -0.012(3)
C47 0.060(4) 0.042(3) 0.036(3) 0.002(2) 0.004(2) -0.005(3)
C48 0.065(4) 0.053(4) 0.026(2) -0.006(3) 0.001(2) -0.003(3)
C49 0.052(3) 0.051(4) 0.029(2) -0.005(2) 0.000(2) -0.005(3)
C50 0.043(3) 0.055(4) 0.038(3) -0.008(3) 0.006(2) -0.004(3)
C51 0.044(3) 0.047(4) 0.096(5) -0.002(4) -0.007(3) -0.001(3)
C52 0.081(5) 0.060(4) 0.030(3) -0.007(3) 0.000(3) 0.008(3)
C53 0.043(3) 0.072(4) 0.039(3) 0.002(3) -0.008(2) -0.009(3)
C54 0.075(4) 0.046(4) 0.031(3) 0.003(3) 0.003(3) 0.007(3)
C55 0.052(4) 0.041(3) 0.095(5) 0.009(4) -0.013(4) -0.003(3)
C56 0.070(4) 0.056(4) 0.041(3) -0.008(3) 0.007(3) 0.010(3)
C57 0.062(4) 0.074(5) 0.065(4) 0.015(4) 0.005(3) 0.021(4)
C58 0.057(3) 0.046(3) 0.035(3) -0.005(3) 0.006(2) 0.005(3)
C59 0.093(5) 0.063(5) 0.033(3) 0.007(3) -0.001(3) 0.014(4)
C60 0.080(5) 0.062(4) 0.042(3) 0.009(3) 0.000(3) 0.018(4)
C61 0.073(5) 0.053(5) 0.176(10) -0.037(6) 0.041(6) -0.021(4)
C62 0.043(4) 0.073(6) 0.175(10) -0.037(6) 0.033(5) -0.016(4)
O9 0.0137(14) 0.060(2) 0.0436(19) 0.0272(18) -0.0035(13) -0.0114(14)
C63 0.0122(18) 0.039(3) 0.028(2) -0.010(2) 0.0035(15) 0.0002(17)
O14 0.033(2) 0.144(5) 0.0252(18) 0.003(2) 0.0025(15) -0.023(2)
O3 0.0096(14) 0.0232(18) 0.0173(15) -0.0030(14) 0.0031(11) -0.0004(12)
Cu4 0.0102(3) 0.0244(3) 0.0452(4) -0.0053(3) 0.0005(2) -0.0017(2)
O18 0.027(2) 0.060(3) 0.044(2) 0.029(2) 0.0068(17) 0.0032(19)
C12 0.019(3) 0.054(4) 0.049(4) 0.027(3) 0.007(2) 0.002(2)
C7 0.018(2) 0.051(4) 0.040(3) 0.029(3) -0.004(2) -0.002(2)
C8 0.027(3) 0.041(4) 0.044(4) 0.020(4) -0.001(3) 0.005(3)
C11 0.031(3) 0.041(3) 0.040(3) 0.026(3) 0.000(2) 0.000(2)
C1 0.031(3) 0.035(3) 0.043(3) 0.019(3) -0.001(2) -0.006(2)
C2 0.032(3) 0.109(7) 0.070(5) 0.071(5) 0.022(3) 0.032(4)
C4 0.030(3) 0.131(8) 0.077(5) 0.082(6) 0.023(3) 0.032(4)
O10 0.0229(18) 0.035(2) 0.042(2) 0.0221(19) -0.0035(15) -0.0035(15)

loop_
_atom_type_symbol
_atom_type_description
_atom_type_scat_dispersion_real
_atom_type_scat_dispersion_imag
_atom_type_scat_source
C C -0.0001 0.0005 'International Tables Vol C Tables 4.2.6.8 and 6.1.1.4'
H H 0.0000 0.0000 'International Tables Vol C Tables 4.2.6.8 and 6.1.1.4'
N N 0.0005 0.0010 'International Tables Vol C Tables 4.2.6.8 and 6.1.1.4'
O O 0.0017 0.0018 'International Tables Vol C Tables 4.2.6.8 and 6.1.1.4'
Cu Cu 0.2468 0.4709 'International Tables Vol C Tables 4.2.6.8 and 6.1.1.4'

loop_
_geom_angle_atom_site_label_1
_geom_angle_atom_site_label_2
_geom_angle_atom_site_label_3
_geom_angle
_geom_angle_site_symmetry_1
_geom_angle_site_symmetry_3
O9 Cu1 O1 93.19(13) 1_655 .
O9 Cu1 O7 144.76(17) 1_655 .
O1 Cu1 O7 93.62(12) . .
O9 Cu1 O14 84.69(16) 1_655 .
O1 Cu1 O14 177.86(14) . .
O7 Cu1 O14 88.24(15) . .
O9 Cu1 O12 107.17(14) 1_655 .
O1 Cu1 O12 88.29(13) . .
O7 Cu1 O12 107.55(16) . .
O14 Cu1 O12 92.1(2) . .
O4 Cu2 O1 174.19(12) . 2_667
O4 Cu2 O6 85.90(11) . 2_567
O1 Cu2 O6 97.48(11) 2_667 2_567
O4 Cu2 O1 92.41(11) . .
O1 Cu2 O1 82.67(12) 2_667 .
O6 Cu2 O1 157.83(13) 2_567 .
O4 Cu2 O8 90.96(13) . .
O1 Cu2 O8 93.34(13) 2_667 .
O6 Cu2 O8 96.70(13) 2_567 .
O1 Cu2 O8 105.43(12) . .
O4 Cu2 Cu2 133.05(9) . 2_667
O1 Cu2 Cu2 41.96(8) 2_667 2_667
O6 Cu2 Cu2 135.22(8) 2_567 2_667
O1 Cu2 Cu2 40.72(8) . 2_667
O8 Cu2 Cu2 102.57(8) . 2_667
O2 Cu3 O5 87.00(12) . 2_656
O2 Cu3 O3 174.48(13) . 2_556
O5 Cu3 O3 96.58(12) 2_656 2_556
O2 Cu3 O3 93.24(12) . .
O5 Cu3 O3 164.52(14) 2_656 .
O3 Cu3 O3 82.18(14) 2_556 .
O2 Cu3 O23 98.6(7) . .
O5 Cu3 O23 170.1(7) 2_656 .
O3 Cu3 O23 78.4(7) 2_556 .
O3 Cu3 O23 24.1(7) . .
O2 Cu3 O23 151.5(8) . 2_556
O5 Cu3 O23 94.7(7) 2_656 2_556
O3 Cu3 O23 24.3(7) 2_556 2_556
O3 Cu3 O23 77.8(7) . 2_556
O23 Cu3 O23 84.3(11) . 2_556
O2 Cu3 O10 92.95(14) . 2_566
O5 Cu3 O10 97.47(15) 2_656 2_566
O3 Cu3 O10 90.77(15) 2_556 2_566
O3 Cu3 O10 97.97(15) . 2_566
O23 Cu3 O10 74.2(8) . 2_566
O23 Cu3 O10 115.0(8) 2_556 2_566
O2 Cu3 O21 112.6(7) . 2_566
O5 Cu3 O21 78.5(7) 2_656 2_566
O3 Cu3 O21 72.4(7) 2_556 2_566
O3 Cu3 O21 115.4(7) . 2_566
O23 Cu3 O21 91.8(10) . 2_566
O23 Cu3 O21 95.6(10) 2_556 2_566
O10 Cu3 O21 28.4(7) 2_566 2_566
O2 Cu3 Cu3 133.94(9) . 2_556
O5 Cu3 Cu3 135.97(9) 2_656 2_556
O3 Cu3 Cu3 41.41(9) 2_556 2_556
O3 Cu3 Cu3 40.77(9) . 2_556
O23 Cu3 Cu3 42.1(7) . 2_556
O23 Cu3 Cu3 42.1(7) 2_556 2_556
O10 Cu3 Cu3 95.82(9) 2_566 2_556
O21 Cu3 Cu3 95.0(6) 2_566 2_556
N34 Cu5 N34 179.999(1) 2_766 .
N34 Cu5 N43 90.2(2) 2_766 2_766
N34 Cu5 N43 89.8(2) . 2_766
N34 Cu5 N43 89.8(2) 2_766 .
N34 Cu5 N43 90.2(2) . .
N43 Cu5 N43 180.0(3) 2_766 .
C6 O1 Cu1 105.5(6) . .
C6 O1 Cu2 117.6(6) . 2_667
Cu1 O1 Cu2 111.84(13) . 2_667
C6 O1 Cu2 116.5(6) . .
Cu1 O1 Cu2 107.83(13) . .
Cu2 O1 Cu2 97.32(12) 2_667 .
C18 O2 Cu3 126.0(3) . .
C29 O4 Cu2 122.9(3) . .
C24 O5 Cu3 130.4(3) . 2_656
C13 O6 Cu2 131.0(2) . 2_567
C29 O7 Cu1 134.9(3) . .
C32 O8 Cu2 118.5(3) . .
C18 O11 Cu4 132.7(3) . .
C18 O11 Cu6 114.7(3) . .
Cu4 O11 Cu6 42.43(14) . .
C41 N12 C46 121.0(4) . .
C41 N12 C45 119.0(4) . .
C46 N12 C45 120.0(5) . .
O9 C13 O6 126.0(3) . .
O9 C13 C21 116.3(3) . .
O6 C13 C21 117.7(3) . .
C16 C14 C31 121.0(4) . .
C16 C14 C18 121.0(4) . .
C31 C14 C18 118.0(4) . .
C32 O12 Cu1 115.9(3) . .
C14 C16 C22 120.5(4) . .
C14 C16 H16 119.8 . .
C22 C16 H16 119.8 . .
C24 O13 Cu4 131.5(3) . 1_655
C24 O13 Cu6 120.2(4) . 1_655
Cu4 O13 Cu6 41.92(14) 1_655 1_655
O2 C18 O11 127.0(4) . .
O2 C18 C14 117.8(4) . .
O11 C18 C14 115.2(4) . .
C21 C19 C20 119.3(4) . .
C21 C19 H19 120.4 . .
C20 C19 H19 120.4 . .
C28 C20 C19 120.6(4) . .
C28 C20 C29 120.0(4) . .
C19 C20 C29 119.2(4) . .
C19 C21 C25 120.1(3) . .
C19 C21 C13 120.1(3) . .
C25 C21 C13 119.8(3) . .
C16 C22 C26 118.2(4) . .
C16 C22 C23 121.8(4) . .
C26 C22 C23 120.0(4) . .
C35 C23 C30 118.7(4) . .
C35 C23 C22 120.2(4) . .
C30 C23 C22 121.2(4) . .
O13 C24 O5 127.1(4) . .
O13 C24 C63 115.0(4) . .
O5 C24 C63 117.9(3) . .
C21 C25 C27 121.2(4) . .
C21 C25 H25 119.4 . .
C27 C25 H25 119.4 . .
C63 C26 C22 121.3(4) . .
C63 C26 H26 119.4 . .
C22 C26 H26 119.4 . .
C25 C27 C28 118.1(4) . .
C25 C27 C7 120.8(4) . .
C28 C27 C7 121.0(4) . .
C25 C27 C71 115.4(15) . .
C28 C27 C71 118.6(14) . .
C7 C27 C71 31.7(16) . .
C20 C28 C27 120.8(4) . .
C20 C28 H28 119.6 . .
C27 C28 H28 119.6 . .
O7 C29 O4 127.1(4) . .
O7 C29 C20 116.0(4) . .
O4 C29 C20 116.9(3) . .
C37 C30 C23 120.6(4) . .
C37 C30 H30 119.7 . .
C23 C30 H30 119.7 . .
C14 C31 C63 118.3(4) . .
C14 C31 H31 120.9 . .
C63 C31 H31 120.9 . .
O12 C32 O8 125.2(5) . .
O12 C32 C33 117.8(4) . .
O8 C32 C33 117.0(4) . .
C39 C33 C37 118.6(5) . .
C39 C33 C32 119.5(4) . .
C37 C33 C32 121.9(4) . .
C48 N34 C58 105.1(5) . .
C48 N34 Cu5 127.9(4) . .
C58 N34 Cu5 126.9(4) . .
C39 C35 C23 120.6(5) . .
C39 C35 H35 119.7 . .
C23 C35 H35 119.7 . .
C42 C36 N43 124.9(6) . .
C42 C36 C59 126.0(5) . .
N43 C36 C59 108.9(6) . .
C30 C37 C33 120.7(4) . .
C30 C37 H37 119.7 . .
C33 C37 H37 119.7 . .
C35 C39 C33 120.8(5) . .
C35 C39 H39 119.6 . .
C33 C39 H39 119.6 . .
C55 N40 C62 119.6(6) . .
C55 N40 C57 119.9(6) . .
C62 N40 C57 120.4(6) . .
N12 C41 C50 120.0(5) . .
N12 C41 H41 120.0 . .
C50 C41 H41 120.0 . .
C36 C42 C48 126.1(5) . 2_766
C36 C42 C49 117.1(5) . .
C48 C42 C49 116.8(5) 2_766 .
C54 N43 C36 106.2(5) . .
C54 N43 Cu5 126.6(4) . .
C36 N43 Cu5 127.2(4) . .
C58 C44 C54 125.9(6) . .
C58 C44 C47 116.2(5) . .
C54 C44 C47 117.8(5) . .
N12 C45 H45A 109.5 . .
N12 C45 H45B 109.5 . .
H45A C45 H45B 109.5 . .
N12 C45 H45C 109.5 . .
H45A C45 H45C 109.5 . .
H45B C45 H45C 109.5 . .
N12 C46 C53 120.8(5) . .
N12 C46 H46 119.6 . .
C53 C46 H46 119.6 . .
C61 C47 C51 116.8(6) . .
C61 C47 C44 123.3(6) . .
C51 C47 C44 119.9(6) . .
N34 C48 C42 124.0(6) . 2_766
N34 C48 C52 109.7(5) . .
C42 C48 C52 126.2(5) 2_766 .
C50 C49 C53 117.9(5) . .
C50 C49 C42 121.5(5) . .
C53 C49 C42 120.6(5) . .
C41 C50 C49 120.5(5) . .
C41 C50 H50 119.8 . .
C49 C50 H50 119.8 . .
C47 C51 C55 120.9(6) . .
C47 C51 H51 119.5 . .
C55 C51 H51 119.5 . .
C56 C52 C48 108.5(5) . .
C56 C52 H52 125.8 . .
C48 C52 H52 125.8 . .
C46 C53 C49 119.7(5) . .
C46 C53 H53 120.2 . .
C49 C53 H53 120.2 . .
N43 C54 C44 125.5(5) . .
N43 C54 C60 109.8(5) . .
C44 C54 C60 124.6(6) . .
N40 C55 C51 120.7(6) . .
N40 C55 H55 119.6 . .
C51 C55 H55 119.6 . .
C52 C56 C58 106.7(6) . .
C52 C56 H56 126.6 . .
C58 C56 H56 126.6 . .
N40 C57 H57A 109.5 . .
N40 C57 H57B 109.5 . .
H57A C57 H57B 109.5 . .
N40 C57 H57C 109.5 . .
H57A C57 H57C 109.5 . .
H57B C57 H57C 109.5 . .
C44 C58 N34 124.6(5) . .
C44 C58 C56 125.4(6) . .
N34 C58 C56 110.0(5) . .
C60 C59 C36 107.2(5) . .
C60 C59 H59 126.4 . .
C36 C59 H59 126.4 . .
C59 C60 C54 107.9(6) . .
C59 C60 H60 126.1 . .
C54 C60 H60 126.1 . .
C47 C61 C62 121.1(7) . .
C47 C61 H61 119.5 . .
C62 C61 H61 119.5 . .
N40 C62 C61 120.7(7) . .
N40 C62 H62 119.7 . .
C61 C62 H62 119.7 . .
C13 O9 Cu1 129.3(3) . 1_455
C26 C63 C31 120.8(4) . .
C26 C63 C24 119.5(4) . .
C31 C63 C24 119.7(4) . .
C5 O14 Cu1 123.1(9) . .
O15 C9 C65 109(2) . 1_655
C64 O17 Cu4 106.7(11) . .
C17 O3 Cu4 99.9(8) . .
C17 O3 Cu3 118.1(8) . 2_556
Cu4 O3 Cu3 112.21(16) . 2_556
C17 O3 Cu3 122.2(9) . .
Cu4 O3 Cu3 106.65(15) . .
Cu3 O3 Cu3 97.82(14) 2_556 .
O3 Cu4 O11 92.15(14) . .
O3 Cu4 O17 171.7(3) . .
O11 Cu4 O17 89.9(3) . .
O3 Cu4 O13 92.10(15) . 1_455
O11 Cu4 O13 138.27(18) . 1_455
O17 Cu4 O13 91.8(3) . 1_455
O3 Cu4 O18 90.36(16) . 2_566
O11 Cu4 O18 123.67(17) . 2_566
O17 Cu4 O18 81.8(3) . 2_566
O13 Cu4 O18 97.79(16) 1_455 2_566
C1 O18 Cu4 111.4(4) . 2_566
C7 C12 C8 120.5(7) . .
C7 C12 H12 119.7 . .
C8 C12 H12 119.7 . .
C2 C7 C12 117.8(5) . .
C2 C7 C27 121.7(5) . .
C12 C7 C27 120.5(5) . .
C11 C8 C12 121.1(6) . .
C11 C8 H8 119.5 . .
C12 C8 H8 119.5 . .
C8 C11 C4 118.9(5) . .
C8 C11 C1 120.4(5) . .
C4 C11 C1 120.6(5) . .
O18 C1 O10 125.0(5) . .
O18 C1 C11 118.4(5) . .
O10 C1 C11 116.6(5) . .
C4 C2 C7 121.4(6) . .
C4 C2 H2 119.3 . .
C7 C2 H2 119.3 . .
C11 C4 C2 120.2(6) . .
C11 C4 H4 119.9 . .
C2 C4 H4 119.9 . .
C1 O10 Cu3 122.5(3) . 2_566
O24 C65 C9 131(2) . 1_455
C67 C66 C71 120.0 . .
C67 C66 H66 120.0 . .
C71 C66 H66 120.0 . .
C68 C67 C66 120.0 . .
C68 C67 H67 120.0 . .
C66 C67 H67 120.0 . .
C69 C68 C67 120.0 . .
C69 C68 C15 124.9(19) . .
C67 C68 C15 115.0(19) . .
C70 C69 C68 120.0 . .
C70 C69 H69 120.0 . .
C68 C69 H69 120.0 . .
C69 C70 C71 120.0 . .
C69 C70 H70 120.0 . .
C71 C70 H70 120.0 . .
C70 C71 C66 120.0 . .
C70 C71 C27 124(2) . .
C66 C71 C27 113(2) . .
C15 O20 Cu6 112.7(19) . 1_565
O21 C15 O20 131(3) . .
O21 C15 C68 118(2) . .
O20 C15 C68 111(2) . .
C15 O21 Cu3 118(2) . 2_566
O23 Cu6 O22 172.7(16) . .
O23 Cu6 O20 83.3(12) . 1_545
O22 Cu6 O20 89.6(17) . 1_545
O23 Cu6 O11 84.7(8) . .
O22 Cu6 O11 99.5(13) . .
O20 Cu6 O11 108.7(9) 1_545 .
O23 Cu6 O13 82.3(8) . 1_455
O22 Cu6 O13 100.7(14) . 1_455
O20 Cu6 O13 127.7(9) 1_545 1_455
O11 Cu6 O13 119.5(3) . 1_455
Cu6 O23 Cu3 114.0(12) . .
Cu6 O23 Cu3 114.1(12) . 2_556
Cu3 O23 Cu3 95.7(11) . 2_556

loop_
_geom_bond_atom_site_label_1
_geom_bond_atom_site_label_2
_geom_bond_distance
_geom_bond_site_symmetry_2
Cu1 O9 1.929(3) 1_655
Cu1 O1 1.944(3) .
Cu1 O7 1.947(3) .
Cu1 O14 1.964(4) .
Cu1 O12 2.145(4) .
Cu2 O4 1.934(3) .
Cu2 O1 1.958(3) 2_667
Cu2 O6 1.970(3) 2_567
Cu2 O1 2.007(3) .
Cu2 O8 2.151(3) .
Cu2 Cu2 2.9779(8) 2_667
Cu3 O2 1.930(3) .
Cu3 O5 1.932(3) 2_656
Cu3 O3 1.967(3) 2_556
Cu3 O3 1.992(3) .
Cu3 O23 2.01(2) .
Cu3 O23 2.01(2) 2_556
Cu3 O10 2.170(3) 2_566
Cu3 O21 2.25(2) 2_566
Cu3 Cu3 2.9838(9) 2_556
Cu5 N34 2.006(5) 2_766
Cu5 N34 2.006(5) .
Cu5 N43 2.010(5) 2_766
Cu5 N43 2.010(5) .
O1 C6 1.463(18) .
O1 Cu2 1.958(3) 2_667
O2 C18 1.247(5) .
O4 C29 1.265(5) .
O5 C24 1.248(5) .
O5 Cu3 1.932(3) 2_656
O6 C13 1.252(5) .
O6 Cu2 1.970(3) 2_567
O7 C29 1.246(5) .
O8 C32 1.273(5) .
O11 C18 1.265(5) .
O11 Cu4 1.961(3) .
O11 Cu6 2.118(6) .
N12 C41 1.330(7) .
N12 C46 1.343(7) .
N12 C45 1.470(6) .
C13 O9 1.249(5) .
C13 C21 1.492(5) .
C14 C16 1.379(6) .
C14 C31 1.394(5) .
C14 C18 1.501(5) .
O12 C32 1.254(6) .
C16 C22 1.393(6) .
C16 H16 0.9500 .
O13 C24 1.245(5) .
O13 Cu4 1.980(3) 1_655
O13 Cu6 2.145(6) 1_655
C19 C21 1.387(5) .
C19 C20 1.389(5) .
C19 H19 0.9500 .
C20 C28 1.379(6) .
C20 C29 1.491(5) .
C21 C25 1.387(6) .
C22 C26 1.399(6) .
C22 C23 1.480(6) .
C23 C35 1.383(7) .
C23 C30 1.390(6) .
C24 C63 1.497(5) .
C25 C27 1.391(6) .
C25 H25 0.9500 .
C26 C63 1.363(7) .
C26 H26 0.9500 .
C27 C28 1.399(6) .
C27 C7 1.500(6) .
C27 C71 1.52(3) .
C28 H28 0.9500 .
C30 C37 1.374(7) .
C30 H30 0.9500 .
C31 C63 1.396(6) .
C31 H31 0.9500 .
C32 C33 1.498(7) .
C33 C39 1.382(6) .
C33 C37 1.391(7) .
N34 C48 1.385(7) .
N34 C58 1.386(8) .
C35 C39 1.382(7) .
C35 H35 0.9500 .
C36 C42 1.377(9) .
C36 N43 1.390(7) .
C36 C59 1.453(9) .
C37 H37 0.9500 .
C39 H39 0.9500 .
N40 C55 1.318(8) .
N40 C62 1.335(10) .
N40 C57 1.487(9) .
C41 C50 1.372(8) .
C41 H41 0.9500 .
C42 C48 1.394(9) 2_766
C42 C49 1.499(7) .
N43 C54 1.370(8) .
C44 C58 1.377(8) .
C44 C54 1.383(8) .
C44 C47 1.500(9) .
C45 H45A 0.9800 .
C45 H45B 0.9800 .
C45 H45C 0.9800 .
C46 C53 1.361(8) .
C46 H46 0.9500 .
C47 C61 1.352(10) .
C47 C51 1.367(9) .
C48 C42 1.394(9) 2_766
C48 C52 1.409(9) .
C49 C50 1.379(8) .
C49 C53 1.388(8) .
C50 H50 0.9500 .
C51 C55 1.372(10) .
C51 H51 0.9500 .
C52 C56 1.343(9) .
C52 H52 0.9500 .
C53 H53 0.9500 .
C54 C60 1.439(8) .
C55 H55 0.9500 .
C56 C58 1.425(8) .
C56 H56 0.9500 .
C57 H57A 0.9800 .
C57 H57B 0.9800 .
C57 H57C 0.9800 .
C59 C60 1.334(10) .
C59 H59 0.9500 .
C60 H60 0.9500 .
C61 C62 1.370(12) .
C61 H61 0.9500 .
C62 H62 0.9500 .
O9 Cu1 1.929(3) 1_455
O14 C5 1.346(15) .
C9 O15 1.52(3) .
C9 C65 1.89(4) 1_655
O17 C64 1.39(2) .
O17 Cu4 1.967(9) .
C17 O3 1.53(2) .
O3 Cu4 1.930(3) .
O3 Cu3 1.967(3) 2_556
Cu4 O13 1.980(3) 1_455
Cu4 O18 2.144(4) 2_566
O18 C1 1.246(7) .
O18 Cu4 2.144(4) 2_566
C12 C7 1.377(9) .
C12 C8 1.379(9) .
C12 H12 0.9500 .
C7 C2 1.376(8) .
C8 C11 1.361(10) .
C8 H8 0.9500 .
C11 C4 1.368(8) .
C11 C1 1.519(7) .
C1 O10 1.247(7) .
C2 C4 1.375(8) .
C2 H2 0.9500 .
C4 H4 0.9500 .
O10 Cu3 2.170(3) 2_566
O24 C65 1.45(3) .
C65 C9 1.89(4) 1_455
C66 C67 1.3900 .
C66 C71 1.3900 .
C66 H66 0.9500 .
C67 C68 1.3900 .
C67 H67 0.9500 .
C68 C69 1.3900 .
C68 C15 1.53(3) .
C69 C70 1.3900 .
C69 H69 0.9500 .
C70 C71 1.3900 .
C70 H70 0.9500 .
O20 C15 1.20(4) .
O20 Cu6 2.106(10) 1_565
C15 O21 1.10(3) .
O21 Cu3 2.25(2) 2_566
O22 Cu6 2.09(5) .
Cu6 O23 1.85(3) .
Cu6 O20 2.106(10) 1_545
Cu6 O13 2.145(6) 1_455
O23 Cu3 2.01(2) 2_556

loop_
_platon_squeeze_void_nr
_platon_squeeze_void_average_x
_platon_squeeze_void_average_y
_platon_squeeze_void_average_z
_platon_squeeze_void_volume
_platon_squeeze_void_count_electrons
_platon_squeeze_void_content
1 -0.021 0.000 0.000 1680 225 ' '
